data_1562219
loop_
_publ_author_name
'Wang, Jin-Hua'
'Tang, Gui-Mei'
'Qin, Ting-Xiao'
'Yan, Shi-Chen'
'Wang, Yong-Tao'
'Cui, Yue-Zhi'
'Weng Ng, Seik'

_publ_section_title
;
 A set of alkali and alkaline-earth coordination polymers based on the
 ligand 2-(1H-benzotriazol-1-yl) acetic acid: Effects the radius of metal
 ions on structures and properties
;
_journal_name_full 'Journal of Solid State Chemistry'
_journal_page_first 55
_journal_page_last 66
_journal_paper_doi 10.1016/j.jssc.2014.07.003
_journal_volume 219
_journal_year 2014
_chemical_formula_sum 'C8 H6 N3 Na O2'
_chemical_formula_weight 199.15
_space_group_IT_number 15
_space_group_name_Hall '-C 2yc'
_space_group_name_H-M_alt 'C 1 2/c 1'
_symmetry_cell_setting monoclinic
_symmetry_space_group_name_H-M 'C 1 2/c 1'
_atom_sites_solution_hydrogens geom
_atom_sites_solution_primary direct
_atom_sites_solution_secondary difmap
_audit_creation_method SHELXL-97
_cell_angle_alpha 90.00
_cell_angle_beta 93.066(6)
_cell_angle_gamma 90.00
_cell_formula_units_Z 8
_cell_length_a 12.050(6)
_cell_length_b 4.624(3)
_cell_length_c 29.967(16)
_cell_measurement_reflns_used 1645
_cell_measurement_temperature 296(2)
_cell_measurement_theta_max 26.00
_cell_measurement_theta_min 2.72
_cell_volume 1667.3(16)
_computing_cell_refinement 'Bruker SMART'
_computing_data_collection 'Bruker SMART'
_computing_data_reduction 'Bruker SAINT'
_computing_molecular_graphics 'Bruker SHELXTL'
_computing_publication_material 'Bruker SHELXTL'
_computing_structure_refinement 'SHELXL-97 (Sheldrick, 1997)'
_computing_structure_solution 'SHELXS-97 (Sheldrick, 1990)'
_diffrn_ambient_temperature 296(2)
_diffrn_measured_fraction_theta_full 0.992
_diffrn_measured_fraction_theta_max 0.992
_diffrn_measurement_device_type 'CCD area detector'
_diffrn_measurement_method 'phi and omega scans'
_diffrn_radiation_monochromator graphite
_diffrn_radiation_source 'fine-focus sealed tube'
_diffrn_radiation_type MoK\a
_diffrn_radiation_wavelength 0.71073
_diffrn_reflns_av_R_equivalents 0.0377
_diffrn_reflns_av_unetI/netI 0.0339
_diffrn_reflns_limit_h_max 15
_diffrn_reflns_limit_h_min -15
_diffrn_reflns_limit_k_max 6
_diffrn_reflns_limit_k_min -5
_diffrn_reflns_limit_l_max 38
_diffrn_reflns_limit_l_min -35
_diffrn_reflns_number 6831
_diffrn_reflns_theta_full 27.52
_diffrn_reflns_theta_max 27.52
_diffrn_reflns_theta_min 2.72
_exptl_absorpt_coefficient_mu 0.161
_exptl_absorpt_correction_T_max 0.984
_exptl_absorpt_correction_T_min 0.968
_exptl_absorpt_correction_type none
_exptl_crystal_colour colourless
_exptl_crystal_density_diffrn 1.587
_exptl_crystal_density_method 'not measured'
_exptl_crystal_description plate
_exptl_crystal_F_000 816
_exptl_crystal_size_max 0.20
_exptl_crystal_size_mid 0.20
_exptl_crystal_size_min 0.10
_refine_diff_density_max 0.250
_refine_diff_density_min -0.302
_refine_diff_density_rms 0.059
_refine_ls_extinction_method none
_refine_ls_goodness_of_fit_ref 1.086
_refine_ls_hydrogen_treatment constr
_refine_ls_matrix_type full
_refine_ls_number_parameters 127
_refine_ls_number_reflns 1896
_refine_ls_number_restraints 0
_refine_ls_restrained_S_all 1.086
_refine_ls_R_factor_all 0.0605
_refine_ls_R_factor_gt 0.0461
_refine_ls_shift/su_max 0.000
_refine_ls_shift/su_mean 0.000
_refine_ls_structure_factor_coef Fsqd
_refine_ls_weighting_details 'calc w=1/[\s^2^(Fo^2^)+(0.0704P)^2^+1.8545P] where P=(Fo^2^+2Fc^2^)/3'
_refine_ls_weighting_scheme calc
_refine_ls_wR_factor_gt 0.1386
_refine_ls_wR_factor_ref 0.1469
_reflns_number_gt 1496
_reflns_number_total 1896
_reflns_threshold_expression >2sigma(I)
_cod_data_source_file JSSC-2014-219-55.cif
_cod_data_source_block compound_1
_cod_depositor_comments
;
The following automatic conversions were performed:

data item '_symmetry_cell_setting' value 'Monoclinic' was changed to
'monoclinic' in accordance with the built-in table derived from the
CIF Core dictionary named 'cif_core.dic' version 2.4.5 last updated
on 2014-11-21.

data item '_exptl_crystal_density_meas' value 'not measured' was
changed to '?' -- the value is perceived as not measured.

Automatic conversion script
Id: cif_fix_values 8369 2020-08-20 11:38:08Z andrius 
;
_cod_original_cell_volume 1667.3(15)
_cod_original_sg_symbol_H-M C2/c
_cod_database_code 1562219

loop_
_symmetry_equiv_pos_as_xyz
'x, y, z'
'-x, y, -z+1/2'
'x+1/2, y+1/2, z'
'-x+1/2, y+1/2, -z+1/2'
'-x, -y, -z'
'x, -y, z-1/2'
'-x+1/2, -y+1/2, -z'
'x+1/2, -y+1/2, z-1/2'

loop_
_atom_site_label
_atom_site_type_symbol
_atom_site_fract_x
_atom_site_fract_y
_atom_site_fract_z
_atom_site_U_iso_or_equiv
_atom_site_adp_type
_atom_site_occupancy
_atom_site_symmetry_multiplicity
_atom_site_calc_flag
_atom_site_refinement_flags
_atom_site_disorder_assembly
_atom_site_disorder_group
Na1 Na 0.61125(7) 0.2631(2) 0.51992(3) 0.0339(3) Uani 1 1 d . . .
O1 O 0.92368(12) -0.2321(4) 0.52119(6) 0.0359(4) Uani 1 1 d . . .
O2 O 0.78385(12) -0.5238(3) 0.53640(6) 0.0345(4) Uani 1 1 d . . .
N1 N 0.72748(15) -0.1909(4) 0.60783(6) 0.0310(4) Uani 1 1 d . . .
N2 N 0.63003(16) -0.0628(5) 0.59458(7) 0.0371(5) Uani 1 1 d . . .
N3 N 0.55227(16) -0.1567(5) 0.61931(7) 0.0402(5) Uani 1 1 d . . .
C1 C 0.84525(16) -0.3112(5) 0.54426(7) 0.0258(5) Uani 1 1 d . . .
C2 C 0.82880(18) -0.1288(5) 0.58547(8) 0.0324(5) Uani 1 1 d . . .
H2A H 0.8917 -0.1584 0.6065 0.039 Uiso 1 1 calc R . .
H2B H 0.8283 0.0735 0.5769 0.039 Uiso 1 1 calc R . .
C3 C 0.59925(18) -0.3502(5) 0.64957(8) 0.0328(5) Uani 1 1 d . . .
C4 C 0.5534(2) -0.5105(6) 0.68384(8) 0.0420(6) Uani 1 1 d . . .
H4A H 0.4783 -0.4976 0.6894 0.050 Uiso 1 1 calc R . .
C5 C 0.6236(2) -0.6861(6) 0.70871(9) 0.0453(6) Uani 1 1 d . . .
H5A H 0.5955 -0.7958 0.7315 0.054 Uiso 1 1 calc R . .
C6 C 0.7378(2) -0.7058(6) 0.70075(9) 0.0458(7) Uani 1 1 d . . .
H6A H 0.7828 -0.8264 0.7187 0.055 Uiso 1 1 calc R . .
C7 C 0.7842(2) -0.5530(5) 0.66738(8) 0.0383(6) Uani 1 1 d . . .
H7A H 0.8592 -0.5678 0.6619 0.046 Uiso 1 1 calc R . .
C8 C 0.71181(18) -0.3728(5) 0.64199(7) 0.0290(5) Uani 1 1 d . . .

loop_
_atom_site_aniso_label
_atom_site_aniso_U_11
_atom_site_aniso_U_22
_atom_site_aniso_U_33
_atom_site_aniso_U_23
_atom_site_aniso_U_13
_atom_site_aniso_U_12
Na1 0.0216(4) 0.0386(6) 0.0421(5) 0.0006(4) 0.0056(4) -0.0029(4)
O1 0.0229(7) 0.0438(10) 0.0419(9) 0.0032(8) 0.0090(7) -0.0003(7)
O2 0.0308(8) 0.0275(8) 0.0452(9) -0.0056(7) 0.0016(7) -0.0055(6)
N1 0.0288(9) 0.0306(10) 0.0341(10) -0.0007(8) 0.0061(8) 0.0000(8)
N2 0.0310(9) 0.0401(12) 0.0403(11) 0.0037(9) 0.0042(8) 0.0028(9)
N3 0.0309(10) 0.0445(12) 0.0456(12) 0.0029(10) 0.0063(9) 0.0021(9)
C1 0.0192(9) 0.0246(10) 0.0337(11) 0.0046(8) 0.0004(8) 0.0021(8)
C2 0.0307(11) 0.0304(12) 0.0367(12) -0.0009(10) 0.0080(9) -0.0080(9)
C3 0.0296(11) 0.0364(13) 0.0326(11) -0.0045(10) 0.0049(9) -0.0019(9)
C4 0.0356(12) 0.0511(16) 0.0405(13) -0.0023(12) 0.0132(11) -0.0044(11)
C5 0.0573(16) 0.0425(15) 0.0372(13) 0.0047(11) 0.0145(12) -0.0038(13)
C6 0.0514(15) 0.0445(15) 0.0416(14) 0.0085(12) 0.0027(12) 0.0071(12)
C7 0.0363(12) 0.0377(13) 0.0414(13) 0.0027(11) 0.0063(10) 0.0065(10)
C8 0.0310(10) 0.0270(11) 0.0295(11) -0.0043(9) 0.0059(9) 0.0010(9)

loop_
_atom_type_symbol
_atom_type_description
_atom_type_scat_dispersion_real
_atom_type_scat_dispersion_imag
_atom_type_scat_source
C C 0.0033 0.0016 'International Tables Vol C Tables 4.2.6.8 and 6.1.1.4'
H H 0.0000 0.0000 'International Tables Vol C Tables 4.2.6.8 and 6.1.1.4'
N N 0.0061 0.0033 'International Tables Vol C Tables 4.2.6.8 and 6.1.1.4'
O O 0.0106 0.0060 'International Tables Vol C Tables 4.2.6.8 and 6.1.1.4'
Na Na 0.0362 0.0249 'International Tables Vol C Tables 4.2.6.8 and 6.1.1.4'

loop_
_geom_angle_atom_site_label_1
_geom_angle_atom_site_label_2
_geom_angle_atom_site_label_3
_geom_angle
_geom_angle_site_symmetry_1
_geom_angle_site_symmetry_3
O1 Na1 O2 150.84(8) 3_455 1_565
O1 Na1 O2 125.01(7) 3_455 7_646
O2 Na1 O2 81.27(7) 1_565 7_646
O1 Na1 O1 81.89(6) 3_455 7_656
O2 Na1 O1 82.16(6) 1_565 7_656
O2 Na1 O1 97.58(7) 7_646 7_656
O1 Na1 N2 91.78(6) 3_455 .
O2 Na1 N2 91.49(7) 1_565 .
O2 Na1 N2 107.36(8) 7_646 .
O1 Na1 N2 153.04(7) 7_656 .
O1 Na1 O1 83.57(6) 3_455 7_646
O2 Na1 O1 125.58(6) 1_565 7_646
O2 Na1 O1 50.16(5) 7_646 7_646
O1 Na1 O1 121.90(8) 7_656 7_646
N2 Na1 O1 82.97(7) . 7_646
O1 Na1 C1 103.53(7) 3_455 7_646
O2 Na1 C1 104.70(7) 1_565 7_646
O2 Na1 C1 25.00(5) 7_646 7_646
O1 Na1 C1 109.07(8) 7_656 7_646
N2 Na1 C1 97.89(8) . 7_646
O1 Na1 C1 25.40(5) 7_646 7_646
O1 Na1 Na1 161.64(7) 3_455 7_656
O2 Na1 Na1 41.65(5) 1_565 7_656
O2 Na1 Na1 39.62(4) 7_646 7_656
O1 Na1 Na1 90.04(5) 7_656 7_656
N2 Na1 Na1 102.55(6) . 7_656
O1 Na1 Na1 86.83(5) 7_646 7_656
C1 Na1 Na1 63.53(5) 7_646 7_656
O1 Na1 Na1 43.60(5) 3_455 5_666
O2 Na1 Na1 116.84(7) 1_565 5_666
O2 Na1 Na1 116.80(7) 7_646 5_666
O1 Na1 Na1 38.29(4) 7_656 5_666
N2 Na1 Na1 129.82(6) . 5_666
O1 Na1 Na1 107.34(6) 7_646 5_666
C1 Na1 Na1 111.96(6) 7_646 5_666
Na1 Na1 Na1 126.48(6) 7_656 5_666
O1 Na1 Na1 46.92(5) 3_455 5_656
O2 Na1 Na1 162.23(6) 1_565 5_656
O2 Na1 Na1 82.74(6) 7_646 5_656
O1 Na1 Na1 107.68(6) 7_656 5_656
N2 Na1 Na1 85.91(6) . 5_656
O1 Na1 Na1 36.65(4) 7_646 5_656
C1 Na1 Na1 58.44(5) 7_646 5_656
Na1 Na1 Na1 121.97(6) 7_656 5_656
Na1 Na1 Na1 77.52(5) 5_666 5_656
C1 O1 Na1 142.08(15) . 3_545
C1 O1 Na1 114.16(13) . 7_656
Na1 O1 Na1 98.11(6) 3_545 7_656
C1 O1 Na1 83.43(13) . 7_646
Na1 O1 Na1 96.43(6) 3_545 7_646
Na1 O1 Na1 121.90(8) 7_656 7_646
C1 O2 Na1 152.67(14) . 1_545
C1 O2 Na1 99.49(14) . 7_646
Na1 O2 Na1 98.74(7) 1_545 7_646
C8 N1 N2 109.96(18) . .
C8 N1 C2 129.05(19) . .
N2 N1 C2 120.99(19) . .
N3 N2 N1 109.1(2) . .
N3 N2 Na1 128.93(15) . .
N1 N2 Na1 121.34(14) . .
N2 N3 C3 108.03(19) . .
O2 C1 O1 125.7(2) . .
O2 C1 C2 119.38(19) . .
O1 C1 C2 114.92(19) . .
O2 C1 Na1 55.51(12) . 7_646
O1 C1 Na1 71.17(13) . 7_646
C2 C1 Na1 166.99(15) . 7_646
N1 C2 C1 114.54(18) . .
N1 C2 H2A 108.6 . .
C1 C2 H2A 108.6 . .
N1 C2 H2B 108.6 . .
C1 C2 H2B 108.6 . .
H2A C2 H2B 107.6 . .
N3 C3 C8 108.2(2) . .
N3 C3 C4 131.5(2) . .
C8 C3 C4 120.3(2) . .
C5 C4 C3 117.2(2) . .
C5 C4 H4A 121.4 . .
C3 C4 H4A 121.4 . .
C4 C5 C6 121.8(2) . .
C4 C5 H5A 119.1 . .
C6 C5 H5A 119.1 . .
C7 C6 C5 122.0(2) . .
C7 C6 H6A 119.0 . .
C5 C6 H6A 119.0 . .
C6 C7 C8 115.9(2) . .
C6 C7 H7A 122.0 . .
C8 C7 H7A 122.0 . .
N1 C8 C3 104.8(2) . .
N1 C8 C7 132.5(2) . .
C3 C8 C7 122.7(2) . .

loop_
_geom_bond_atom_site_label_1
_geom_bond_atom_site_label_2
_geom_bond_distance
_geom_bond_site_symmetry_2
Na1 O1 2.263(2) 3_455
Na1 O2 2.330(2) 1_565
Na1 O2 2.429(2) 7_646
Na1 O1 2.518(2) 7_656
Na1 N2 2.697(3) .
Na1 O1 2.769(2) 7_646
Na1 C1 2.906(3) 7_646
Na1 Na1 3.612(2) 7_656
Na1 Na1 3.615(2) 5_666
Na1 Na1 3.767(2) 5_656
O1 C1 1.255(3) .
O1 Na1 2.263(2) 3_545
O1 Na1 2.518(2) 7_656
O1 Na1 2.769(2) 7_646
O2 C1 1.245(3) .
O2 Na1 2.330(2) 1_545
O2 Na1 2.429(2) 7_646
N1 C8 1.346(3) .
N1 N2 1.355(3) .
N1 C2 1.453(3) .
N2 N3 1.300(3) .
N3 C3 1.374(3) .
C1 C2 1.517(3) .
C1 Na1 2.906(3) 7_646
C2 H2A 0.9700 .
C2 H2B 0.9700 .
C3 C8 1.391(3) .
C3 C4 1.403(3) .
C4 C5 1.365(4) .
C4 H4A 0.9300 .
C5 C6 1.411(4) .
C5 H5A 0.9300 .
C6 C7 1.368(4) .
C6 H6A 0.9300 .
C7 C8 1.401(3) .
C7 H7A 0.9300 .
